data_8101013
loop_
_publ_author_name
'Wattenbach, Carsten'
'Frauenrath, Herbert'
'Palme-K\"onig, Rouven'
'M\"uller, Ulrich'

_publ_section_title
;
Crystal structure of 1,3-bis(toluene-4-sulfonyl)-2,3,4,7-tetrahydro-
1H-1,3-diazepine, C~19~H~22~N~2~O~4~S~2~
;
_journal_issue 3
_journal_name_full 'Zeitschrift f\"ur Kristallographie - New Crystal Structures'
_journal_page_first 397
_journal_page_last 398
_journal_volume 216
_journal_year 2001
_chemical_formula_sum 'C19 H22 N2 O4 S2'
_chemical_formula_weight 406.51
_chemical_melting_point 417
_space_group_IT_number 15
_symmetry_cell_setting monoclinic
_symmetry_space_group_name_Hall '-C 2yc'
_symmetry_space_group_name_H-M 'C 1 2/c 1'
_cell_angle_alpha 90.00
_cell_angle_beta 91.20(4)
_cell_angle_gamma 90.00
_cell_formula_units_Z 4
_cell_length_a 24.600(16)
_cell_length_b 6.883(8)
_cell_length_c 11.327(3)
_cell_measurement_temperature 297(2)
_cell_volume 1917(3)
_diffrn_ambient_temperature 297(2)
_exptl_crystal_density_diffrn 1.408
_cod_original_sg_symbol_H-M 'C 2/c'
_cod_database_code 8101013

loop_
_symmetry_equiv_pos_as_xyz
'x, y, z'
'-x, y, -z+1/2'
'x+1/2, y+1/2, z'
'-x+1/2, y+1/2, -z+1/2'
'-x, -y, -z'
'x, -y, z-1/2'
'-x+1/2, -y+1/2, -z'
'x+1/2, -y+1/2, z-1/2'

loop_
_atom_site_label
_atom_site_type_symbol
_atom_site_fract_x
_atom_site_fract_y
_atom_site_fract_z
_atom_site_U_iso_or_equiv
_atom_site_adp_type
_atom_site_occupancy
_atom_site_symmetry_multiplicity
_atom_site_calc_flag
_atom_site_refinement_flags
_atom_site_disorder_assembly
_atom_site_disorder_group
C1 C 0.5000 -0.0043(11) 0.2500 0.045(2) Uani 1 4 d S . .
S1 S 0.57973(5) 0.0897(2) 0.40330(10) 0.0449(5) Uani 1 8 d . . .
O2 O 0.57990(12) 0.1749(5) 0.5190(2) 0.0574(11) Uani 1 8 d . . .
O1 O 0.59418(13) -0.1106(5) 0.3887(3) 0.0588(10) Uani 1 8 d . . .
N1 N 0.51841(14) 0.1143(5) 0.3494(3) 0.0355(9) Uani 1 8 d . . .
C11 C 0.62380(18) 0.2285(7) 0.3174(4) 0.0418(13) Uani 1 8 d . . .
C3 C 0.4934(2) 0.4559(7) 0.3050(4) 0.0564(17) Uani 1 8 d . . .
C2 C 0.4857(2) 0.2824(8) 0.3812(4) 0.0437(14) Uani 1 8 d . . .
C16 C 0.6468(2) 0.1474(9) 0.2188(5) 0.0542(15) Uani 1 8 d . . .
C12 C 0.6336(2) 0.4202(9) 0.3453(5) 0.0518(15) Uani 1 8 d . . .
C13 C 0.6673(2) 0.5310(9) 0.2752(5) 0.0585(16) Uani 1 8 d . . .
C14 C 0.6904(2) 0.4535(10) 0.1769(5) 0.0618(17) Uani 1 8 d . . .
C15 C 0.6796(2) 0.2618(12) 0.1495(5) 0.0662(18) Uani 1 8 d . . .
C17 C 0.7255(4) 0.5828(18) 0.1025(7) 0.100(3) Uani 1 8 d . . .
H2B H 0.4481(15) 0.232(6) 0.382(3) 0.042(13) Uiso 1 8 d . . .
H3 H 0.4865(16) 0.577(6) 0.345(3) 0.051(13) Uiso 1 8 d . . .
H2A H 0.4955(13) 0.317(5) 0.459(3) 0.021(10) Uiso 1 8 d . . .
H12 H 0.6152(17) 0.476(6) 0.404(4) 0.042(15) Uiso 1 8 d . . .
H1A H 0.4715(16) -0.095(7) 0.274(4) 0.065(15) Uiso 1 8 d . . .
H13 H 0.6712(18) 0.669(7) 0.295(4) 0.061(16) Uiso 1 8 d . . .
H17B H 0.733(2) 0.520(9) 0.031(6) 0.10(3) Uiso 1 8 d . . .
H17A H 0.705(3) 0.676(12) 0.058(8) 0.18(4) Uiso 1 8 d . . .
H16 H 0.6395(19) 0.013(7) 0.198(4) 0.056(15) Uiso 1 8 d . . .
H17C H 0.759(3) 0.552(9) 0.121(5) 0.10(3) Uiso 1 8 d . . .
H15 H 0.691(2) 0.207(8) 0.085(4) 0.09(2) Uiso 1 8 d . . .

loop_
_atom_site_aniso_label
_atom_site_aniso_U_11
_atom_site_aniso_U_22
_atom_site_aniso_U_33
_atom_site_aniso_U_23
_atom_site_aniso_U_13
_atom_site_aniso_U_12
C1 0.060(6) 0.030(4) 0.044(4) 0.000 -0.004(4) 0.000
S1 0.0536(9) 0.0455(9) 0.0355(7) 0.0106(7) -0.0028(6) 0.0034(8)
O2 0.071(2) 0.076(3) 0.0251(17) 0.0021(17) -0.0112(16) -0.005(2)
O1 0.074(2) 0.037(2) 0.065(2) 0.0171(18) -0.0023(19) 0.016(2)
N1 0.046(2) 0.032(2) 0.0281(19) 0.000(2) 0.0011(17) 0.000(2)
C11 0.042(3) 0.048(3) 0.035(3) -0.001(3) -0.001(2) 0.006(3)
C3 0.094(4) 0.033(3) 0.042(3) -0.008(2) -0.015(3) 0.016(3)
C2 0.054(4) 0.049(4) 0.028(3) -0.010(3) -0.001(3) -0.002(3)
C16 0.051(3) 0.059(4) 0.053(4) -0.006(3) -0.001(3) -0.004(3)
C12 0.050(4) 0.059(4) 0.047(3) -0.005(3) 0.010(3) -0.001(4)
C13 0.056(4) 0.053(4) 0.066(4) 0.005(3) -0.005(3) -0.010(3)
C14 0.047(4) 0.089(5) 0.049(4) 0.017(4) -0.007(3) -0.012(4)
C15 0.053(4) 0.102(6) 0.043(4) -0.009(4) 0.002(3) -0.004(4)
C17 0.067(5) 0.173(9) 0.059(4) 0.041(6) 0.004(4) -0.034(7)

loop_
_geom_bond_atom_site_label_1
_geom_bond_atom_site_label_2
_geom_bond_distance
_geom_bond_site_symmetry_2
_geom_bond_publ_flag
S1 O1 1.434(4) . ?
S1 O2 1.436(3) . ?
S1 N1 1.624(4) . ?
S1 C11 1.755(5) . ?
C1 N1 1.455(5) . ?
C1 N1 1.456(5) 2_655 ?
N1 C2 1.459(6) . ?
C2 C3 1.487(6) . ?
C3 C3 1.295(9) 2_655 ?
C11 C12 1.377(7) . ?
C11 C16 1.380(6) . ?
C12 C13 1.389(7) . ?
C13 C14 1.369(8) . ?
C14 C15 1.381(8) . ?
C15 C16 1.384(8) . ?
C14 C17 1.508(8) . ?
